data_7222641
loop_
_publ_author_name
'Doerrscheidt, W.'
'Schaefer, H.'

_publ_section_title
;
 Zur Kenntnis des Bariumthioantimonats(III) Ba8 Sb6 S17
;
_journal_name_full
;
Zeitschrift fuer Naturforschung, Teil B. Anorganische Chemie, Organische 
Chemie (33,1978-41,1986)
;
_journal_page_first 410
_journal_page_last 414
_journal_volume 36
_journal_year 1981
_chemical_formula_sum 'Ba8 S17 Sb6'
_chemical_name_systematic 'Ba8 (Sb6 S17)'
_space_group_IT_number 13
_symmetry_space_group_name_Hall '-P 2yc'
_symmetry_space_group_name_H-M 'P 1 2/c 1'
_cell_angle_alpha 90
_cell_angle_beta 90.94
_cell_angle_gamma 90
_cell_formula_units_Z 4
_cell_length_a 11.41
_cell_length_b 13.73
_cell_length_c 22.53
_cell_volume 3529.059
_citation_journal_id_ASTM ZNBAD2
_cod_data_source_file Doerrscheidt_ZNBAD2_1981_1327.cif
_cod_data_source_block Ba8S17Sb6
_cod_database_code 7222641

loop_
_symmetry_equiv_pos_as_xyz
x,y,z
-x,y,-z+1/2
-x,-y,-z
x,-y,z-1/2

loop_
_atom_site_label
_atom_site_type_symbol
_atom_site_fract_x
_atom_site_fract_y
_atom_site_fract_z
_atom_site_occupancy
_atom_site_U_iso_or_equiv
S14 S-2 0.3394 0.2985 0.3288 1 0.0
Ba7 Ba+2 0.2485 0.1582 0.4307 1 0.0
S12 S-2 0.0438 0.9973 0.3715 1 0.0
Sb5 Sb+3 0.4678 0.3369 0.5923 1 0.0
Ba3 Ba+2 0.5 0.491 0.25 1 0.0
Sb1 Sb+3 0.1551 0.9994 0.7798 1 0.0
S4 S-2 0.658 0.0041 0.3299 1 0.0
S6 S-2 0.6672 0.6674 0.3275 1 0.0
Ba2 Ba+2 0.145 0.1597 0.1174 1 0.0
S5 S-2 0.6305 0.6707 0.1619 1 0.0
S11 S-2 0.2314 0.6446 0.0127 1 0.0
Ba9 Ba+2 0.2394 0.4948 0.3993 1 0.0
S17 S-2 0.4865 0.5282 0.5965 1 0.0
S1 S-2 0.7516 0.9782 0.9798 1 0.0
Sb4 Sb+3 0.4435 0.6915 0.5725 1 0.0
Sb2 Sb+3 0.0185 0.3475 0.5054 1 0.0
Sb6 Sb+3 0.4329 0.9809 0.575 1 0.0
Ba10 Ba+2 0.1978 0.4822 0.1166 1 0.0
Ba6 Ba+2 0.5 0.1532 0.25 1 0.0
S3 S-2 0.8247 0.8299 0.2403 1 0.0
S10 S-2 0.6565 0.0088 0.1683 1 0.0
S15 S-2 0.5315 0.8492 0.4475 1 0.0
S16 S-2 0.6549 0.7053 0.8339 1 0.0
S8 S-2 0.1905 0.489 0.2575 1 0.0
S2 S-2 0.0366 0.3329 0.3654 1 0.0
Ba1 Ba+2 0.5 0.1689 0.75 1 0.0
Ba4 Ba+2 0.1794 0.1627 0.6152 1 0.0
Sb3 Sb+3 0.845 0.3186 0.2239 1 0.0
S7 S-2 0.0058 0.8262 0.0015 1 0.0
S9 S-2 0.7339 0.6692 0.9867 1 0.0
S13 S-2 0.0191 0.6439 0.3871 1 0.0
Ba5 Ba+2 0.2293 0.1695 0.9099 1 0.0
Ba8 Ba+2 0 0.6567 0.25 1 0.0
